data_7108818
loop_
_publ_author_name
'Alicia Santiago'
'Mar Gomez-Gallego'
'Carmen Ramirez de Arellano'
'Miguel A. Sierra'

_publ_section_title
;
 Structure and photoreactivity of stable zwitterionic group 6 metal
 allenyls
;
_journal_issue 11
_journal_name_full 'Chemical communications (Cambridge, England)'
_journal_page_first 1112
_journal_page_last 1114
_journal_paper_doi 10.1039/c2cc38223g
_journal_volume 49
_journal_year 2013
_chemical_formula_sum 'C38 H45 Fe N2 O2.5'
_chemical_formula_weight 625.61
_chemical_name_systematic
;
?
;
_space_group_IT_number 2
_symmetry_cell_setting triclinic
_symmetry_space_group_name_Hall '-P 1'
_symmetry_space_group_name_H-M 'P -1'
_atom_sites_solution_hydrogens geom
_atom_sites_solution_primary direct
_atom_sites_solution_secondary difmap
_audit_creation_method SHELXL-97
_cell_angle_alpha 89.969(2)
_cell_angle_beta 75.748(2)
_cell_angle_gamma 85.623(2)
_cell_formula_units_Z 2
_cell_length_a 10.7606(10)
_cell_length_b 12.5977(12)
_cell_length_c 12.7837(12)
_cell_measurement_reflns_used 1835
_cell_measurement_temperature 293(2)
_cell_measurement_theta_max 21.00
_cell_measurement_theta_min 2.22
_cell_volume 1674.4(3)
_computing_cell_refinement 'Bruker SMART'
_computing_data_collection 'Bruker SMART'
_computing_data_reduction 'Bruker SAINT'
_computing_molecular_graphics 'Bruker SHELXTL'
_computing_publication_material 'Bruker SHELXTL'
_computing_structure_refinement 'SHELXL-97 (Sheldrick, 1997)'
_computing_structure_solution 'SHELXS-97 (Sheldrick, 1990)'
_diffrn_ambient_temperature 293(2)
_diffrn_measured_fraction_theta_full 0.973
_diffrn_measured_fraction_theta_max 0.973
_diffrn_measurement_device_type 'CCD area detector'
_diffrn_measurement_method 'phi and omega scans'
_diffrn_radiation_monochromator graphite
_diffrn_radiation_source 'fine-focus sealed tube'
_diffrn_radiation_type MoK\a
_diffrn_radiation_wavelength 0.71073
_diffrn_reflns_av_R_equivalents 0.0607
_diffrn_reflns_av_sigmaI/netI 0.1193
_diffrn_reflns_limit_h_max 9
_diffrn_reflns_limit_h_min -12
_diffrn_reflns_limit_k_max 14
_diffrn_reflns_limit_k_min -14
_diffrn_reflns_limit_l_max 14
_diffrn_reflns_limit_l_min -15
_diffrn_reflns_number 12955
_diffrn_reflns_theta_full 25.00
_diffrn_reflns_theta_max 25.00
_diffrn_reflns_theta_min 1.62
_exptl_absorpt_coefficient_mu 0.487
_exptl_absorpt_correction_type none
_exptl_crystal_colour orange
_exptl_crystal_density_diffrn 1.241
_exptl_crystal_density_method 'not measured'
_exptl_crystal_description prismatic
_exptl_crystal_F_000 666
_exptl_crystal_size_max 0.27
_exptl_crystal_size_mid 0.17
_exptl_crystal_size_min 0.04
_refine_diff_density_max 0.827
_refine_diff_density_min -0.476
_refine_diff_density_rms 0.063
_refine_ls_extinction_method none
_refine_ls_goodness_of_fit_ref 0.995
_refine_ls_hydrogen_treatment constr
_refine_ls_matrix_type full
_refine_ls_number_parameters 379
_refine_ls_number_reflns 5745
_refine_ls_number_restraints 2
_refine_ls_restrained_S_all 0.995
_refine_ls_R_factor_all 0.1275
_refine_ls_R_factor_gt 0.0585
_refine_ls_shift/su_max 0.003
_refine_ls_shift/su_mean 0.000
_refine_ls_structure_factor_coef Fsqd
_refine_ls_weighting_details 'calc w=1/[\s^2^(Fo^2^)+(0.0650P)^2^+0.0000P] where P=(Fo^2^+2Fc^2^)/3'
_refine_ls_weighting_scheme calc
_refine_ls_wR_factor_gt 0.1436
_refine_ls_wR_factor_ref 0.1655
_reflns_number_gt 2778
_reflns_number_total 5745
_reflns_threshold_expression >2sigma(I)
_cod_data_source_file c2cc38223g.txt
_cod_data_source_block AST317b
_cod_depositor_comments
;
The following automatic conversions were performed:

'_symmetry_cell_setting' value 'Triclinic' changed to 'triclinic'
according to
/usr/data/users/saulius/automatic-downloads/retrospective/RSC/lib/dictionaries/cif_core.dic
dictionary named 'cif_core.dic' version 2.4.2 from 2011-04-26.

Automatic conversion script
Id: cif_fix_values 2281 2013-09-26 08:29:07Z andrius 

2018-09-06
Z value and formula fixed to values more according to usual
chemical conventions.                 miguel
;
_cod_original_formula_sum 'C76 H90 Fe2 N4 O5'
_cod_original_formula_weight 1251.22
_cod_original_formula_units_Z 1
_cod_original_sg_symbol_H-M P-1
_cod_database_code 7108818

loop_
_symmetry_equiv_pos_as_xyz
'x, y, z'
'-x, -y, -z'

loop_
_atom_site_label
_atom_site_type_symbol
_atom_site_fract_x
_atom_site_fract_y
_atom_site_fract_z
_atom_site_U_iso_or_equiv
_atom_site_adp_type
_atom_site_occupancy
_atom_site_symmetry_multiplicity
_atom_site_calc_flag
_atom_site_refinement_flags
C1 C 0.4975(5) 0.3311(4) 0.9440(4) 0.0594(15) Uani 1 1 d .
H1 H 0.4485 0.3807 0.9943 0.071 Uiso 1 1 calc R
C2 C 0.4554(5) 0.2469(4) 0.9059(4) 0.0621(16) Uani 1 1 d .
H2 H 0.3714 0.2271 0.9243 0.074 Uiso 1 1 calc R
C3 C 0.6667(5) 0.2453(3) 0.8270(4) 0.0395(12) Uani 1 1 d .
C4 C 0.7044(4) 0.4176(3) 0.9117(4) 0.0406(12) Uani 1 1 d .
C5 C 0.7397(4) 0.4902(4) 0.8313(4) 0.0446(12) Uani 1 1 d .
C6 C 0.8064(5) 0.5744(4) 0.8518(4) 0.0553(14) Uani 1 1 d .
H6 H 0.8306 0.6239 0.7981 0.066 Uiso 1 1 calc R
C7 C 0.8385(5) 0.5879(4) 0.9489(5) 0.0575(15) Uani 1 1 d .
C8 C 0.7999(5) 0.5135(4) 1.0262(5) 0.0611(16) Uani 1 1 d .
H8 H 0.8200 0.5213 1.0924 0.073 Uiso 1 1 calc R
C9 C 0.7327(5) 0.4270(4) 1.0115(4) 0.0534(14) Uani 1 1 d .
C10 C 0.7089(6) 0.4809(4) 0.7237(4) 0.0694(17) Uani 1 1 d .
H10A H 0.7245 0.5461 0.6855 0.104 Uiso 1 1 calc R
H10B H 0.6201 0.4674 0.7341 0.104 Uiso 1 1 calc R
H10C H 0.7622 0.4233 0.6826 0.104 Uiso 1 1 calc R
C11 C 0.9103(5) 0.6803(5) 0.9686(5) 0.092(2) Uani 1 1 d .
H11A H 0.8556 0.7450 0.9732 0.139 Uiso 1 1 calc R
H11B H 0.9852 0.6847 0.9101 0.139 Uiso 1 1 calc R
H11C H 0.9359 0.6706 1.0350 0.139 Uiso 1 1 calc R
C12 C 0.6922(6) 0.3474(4) 1.1001(4) 0.0805(19) Uani 1 1 d .
H12A H 0.6056 0.3670 1.1402 0.121 Uiso 1 1 calc R
H12B H 0.7486 0.3470 1.1477 0.121 Uiso 1 1 calc R
H12C H 0.6966 0.2776 1.0686 0.121 Uiso 1 1 calc R
C13 C 0.5572(4) 0.0872(4) 0.7922(4) 0.0455(13) Uani 1 1 d .
C14 C 0.6189(4) 0.0037(4) 0.8358(4) 0.0489(13) Uani 1 1 d .
C15 C 0.6167(5) -0.0974(4) 0.7937(5) 0.0593(15) Uani 1 1 d .
H15 H 0.6578 -0.1547 0.8210 0.071 Uiso 1 1 calc R
C16 C 0.5553(5) -0.1166(4) 0.7123(5) 0.0612(15) Uani 1 1 d .
C17 C 0.4916(5) -0.0311(4) 0.6755(5) 0.0659(16) Uani 1 1 d .
H17 H 0.4480 -0.0429 0.6227 0.079 Uiso 1 1 calc R
C18 C 0.4899(5) 0.0724(4) 0.7145(4) 0.0531(14) Uani 1 1 d .
C19 C 0.6825(6) 0.0188(4) 0.9257(4) 0.0736(17) Uani 1 1 d .
H19A H 0.6958 -0.0485 0.9580 0.110 Uiso 1 1 calc R
H19B H 0.6287 0.0670 0.9791 0.110 Uiso 1 1 calc R
H19C H 0.7639 0.0477 0.8978 0.110 Uiso 1 1 calc R
C20 C 0.5559(6) -0.2290(4) 0.6695(5) 0.088(2) Uani 1 1 d .
H20A H 0.4692 -0.2492 0.6832 0.132 Uiso 1 1 calc R
H20B H 0.6050 -0.2771 0.7049 0.132 Uiso 1 1 calc R
H20C H 0.5938 -0.2317 0.5931 0.132 Uiso 1 1 calc R
C21 C 0.4154(5) 0.1605(4) 0.6719(5) 0.0747(18) Uani 1 1 d .
H21A H 0.4390 0.1576 0.5944 0.112 Uiso 1 1 calc R
H21B H 0.4344 0.2278 0.6966 0.112 Uiso 1 1 calc R
H21C H 0.3250 0.1524 0.6973 0.112 Uiso 1 1 calc R
C22 C 0.7919(4) 0.2166(3) 0.7595(4) 0.0354(11) Uani 1 1 d .
C23 C 0.8948(4) 0.2103(3) 0.8096(4) 0.0401(12) Uani 1 1 d .
C24 C 1.0303(4) 0.1766(4) 0.7429(4) 0.0523(14) Uani 1 1 d .
H24A H 1.0358 0.1925 0.6678 0.063 Uiso 1 1 calc R
H24B H 1.0911 0.2179 0.7667 0.063 Uiso 1 1 calc R
C25 C 1.0909(6) 0.0352(5) 0.8489(5) 0.084(2) Uani 1 1 d .
H25A H 1.0131 0.0467 0.9064 0.100 Uiso 1 1 calc R
H25B H 1.1551 0.0781 0.8651 0.100 Uiso 1 1 calc R
C26 C 1.1377(6) -0.0778(5) 0.8441(5) 0.098(2) Uani 1 1 d .
H26A H 1.0782 -0.1198 0.8211 0.147 Uiso 1 1 calc R
H26B H 1.1452 -0.0998 0.9144 0.147 Uiso 1 1 calc R
H26C H 1.2204 -0.0876 0.7938 0.147 Uiso 1 1 calc R
C27 C 0.7948(4) 0.1789(3) 0.6491(4) 0.0377(11) Uani 1 1 d .
C28 C 0.7185(4) 0.2272(4) 0.5830(4) 0.0451(13) Uani 1 1 d .
H28 H 0.6669 0.2906 0.5991 0.054 Uiso 1 1 calc R
C29 C 0.7335(5) 0.1637(4) 0.4891(4) 0.0552(14) Uani 1 1 d .
H29 H 0.6924 0.1769 0.4339 0.066 Uiso 1 1 calc R
C30 C 0.8219(5) 0.0766(4) 0.4941(4) 0.0544(14) Uani 1 1 d .
H30 H 0.8495 0.0222 0.4426 0.065 Uiso 1 1 calc R
C31 C 0.8613(4) 0.0863(3) 0.5912(4) 0.0445(12) Uani 1 1 d .
H31 H 0.9208 0.0399 0.6136 0.053 Uiso 1 1 calc R
C32 C 0.9526(6) 0.3649(4) 0.4471(5) 0.0705(17) Uani 1 1 d .
H32 H 0.9003 0.4277 0.4653 0.085 Uiso 1 1 calc R
C33 C 1.0370(6) 0.3206(5) 0.5039(5) 0.0702(17) Uani 1 1 d .
H33 H 1.0516 0.3488 0.5666 0.084 Uiso 1 1 calc R
C34 C 1.0971(5) 0.2251(5) 0.4506(6) 0.0747(18) Uani 1 1 d .
H34 H 1.1573 0.1790 0.4722 0.090 Uiso 1 1 calc R
C35 C 1.0494(6) 0.2126(5) 0.3592(5) 0.0768(18) Uani 1 1 d .
H35 H 1.0731 0.1568 0.3089 0.092 Uiso 1 1 calc R
C36 C 0.9595(6) 0.2987(5) 0.3566(5) 0.0727(17) Uani 1 1 d .
H36 H 0.9130 0.3101 0.3046 0.087 Uiso 1 1 calc R
Fe1 Fe 0.90335(7) 0.21657(5) 0.49505(6) 0.0462(3) Uani 1 1 d .
N1 N 0.6282(4) 0.3322(3) 0.8955(3) 0.0439(10) Uani 1 1 d .
N2 N 0.5586(4) 0.1935(3) 0.8338(3) 0.0455(10) Uani 1 1 d .
O1 O 0.8814(3) 0.2276(2) 0.9083(3) 0.0584(10) Uani 1 1 d .
O2 O 1.0654(3) 0.0667(3) 0.7516(3) 0.0706(11) Uani 1 1 d .
O3 O 0.5000 0.5000 0.5000 0.253(5) Uiso 1 2 d SD
C37 C 0.3881(6) 0.4832(9) 0.5808(7) 0.232(5) Uiso 1 1 d D
H37A H 0.3323 0.5339 0.5530 0.278 Uiso 1 1 calc R
H37B H 0.4116 0.5237 0.6365 0.278 Uiso 1 1 calc R
C38 C 0.2795(11) 0.4310(12) 0.6574(11) 0.347(9) Uiso 1 1 d D
H38A H 0.2700 0.3627 0.6284 0.521 Uiso 1 1 calc R
H38B H 0.2009 0.4752 0.6657 0.521 Uiso 1 1 calc R
H38C H 0.2991 0.4223 0.7263 0.521 Uiso 1 1 calc R

loop_
_atom_site_aniso_label
_atom_site_aniso_U_11
_atom_site_aniso_U_22
_atom_site_aniso_U_33
_atom_site_aniso_U_23
_atom_site_aniso_U_13
_atom_site_aniso_U_12
C1 0.043(3) 0.047(3) 0.074(4) -0.011(3) 0.011(3) 0.000(3)
C2 0.032(3) 0.052(3) 0.088(4) -0.003(3) 0.012(3) -0.003(3)
C3 0.041(3) 0.032(3) 0.042(3) -0.002(2) -0.006(2) 0.000(2)
C4 0.035(3) 0.035(3) 0.048(3) -0.007(2) -0.004(2) 0.003(2)
C5 0.046(3) 0.038(3) 0.047(3) -0.002(3) -0.006(3) 0.000(2)
C6 0.050(3) 0.046(3) 0.066(4) -0.001(3) -0.007(3) -0.008(3)
C7 0.044(3) 0.052(3) 0.076(4) -0.012(3) -0.013(3) -0.005(3)
C8 0.063(4) 0.063(4) 0.059(4) -0.022(3) -0.024(3) 0.009(3)
C9 0.059(4) 0.047(3) 0.050(4) -0.005(3) -0.007(3) 0.008(3)
C10 0.105(5) 0.046(3) 0.059(4) 0.003(3) -0.025(4) -0.004(3)
C11 0.068(4) 0.088(5) 0.125(6) -0.033(4) -0.026(4) -0.022(4)
C12 0.111(5) 0.074(4) 0.048(4) 0.005(3) -0.009(4) 0.009(4)
C13 0.030(3) 0.039(3) 0.062(4) 0.001(3) 0.001(3) -0.006(2)
C14 0.042(3) 0.044(3) 0.057(4) 0.009(3) -0.003(3) -0.008(2)
C15 0.051(4) 0.041(3) 0.081(4) 0.015(3) -0.007(3) -0.008(3)
C16 0.046(3) 0.047(3) 0.087(5) -0.005(3) -0.005(3) -0.017(3)
C17 0.057(4) 0.059(4) 0.085(4) -0.002(3) -0.021(3) -0.017(3)
C18 0.036(3) 0.047(3) 0.076(4) 0.010(3) -0.012(3) -0.011(2)
C19 0.087(5) 0.065(4) 0.074(4) 0.016(3) -0.028(4) -0.011(3)
C20 0.091(5) 0.053(4) 0.115(6) -0.010(4) -0.014(4) -0.017(3)
C21 0.046(3) 0.072(4) 0.111(5) 0.017(4) -0.029(3) -0.005(3)
C22 0.026(3) 0.032(2) 0.044(3) 0.001(2) -0.003(2) 0.001(2)
C23 0.040(3) 0.034(3) 0.043(3) 0.001(2) -0.006(3) 0.000(2)
C24 0.039(3) 0.055(3) 0.060(4) 0.009(3) -0.009(3) 0.002(3)
C25 0.103(5) 0.088(5) 0.058(4) 0.007(3) -0.027(4) 0.025(4)
C26 0.124(6) 0.079(5) 0.085(5) 0.013(4) -0.026(4) 0.032(4)
C27 0.030(3) 0.036(3) 0.043(3) 0.000(2) -0.001(2) -0.003(2)
C28 0.041(3) 0.045(3) 0.050(3) -0.008(2) -0.011(3) 0.001(2)
C29 0.055(4) 0.064(3) 0.049(3) 0.000(3) -0.017(3) -0.009(3)
C30 0.063(4) 0.045(3) 0.051(3) -0.010(3) -0.005(3) -0.005(3)
C31 0.041(3) 0.036(3) 0.050(3) -0.002(2) 0.000(3) -0.001(2)
C32 0.083(5) 0.052(3) 0.072(4) 0.012(3) -0.011(4) -0.010(3)
C33 0.068(4) 0.076(4) 0.072(4) 0.018(4) -0.021(4) -0.029(4)
C34 0.054(4) 0.080(5) 0.086(5) 0.031(4) -0.006(4) -0.012(3)
C35 0.074(5) 0.076(4) 0.063(4) 0.013(3) 0.015(4) -0.006(4)
C36 0.088(5) 0.076(4) 0.050(4) 0.023(3) -0.007(3) -0.017(4)
Fe1 0.0453(5) 0.0437(4) 0.0464(5) 0.0016(3) -0.0049(4) -0.0047(3)
N1 0.039(3) 0.034(2) 0.052(3) 0.0003(19) 0.002(2) -0.0011(19)
N2 0.032(2) 0.037(2) 0.060(3) -0.002(2) 0.003(2) -0.0050(19)
O1 0.061(2) 0.064(2) 0.051(2) -0.0106(18) -0.0190(19) 0.0113(18)
O2 0.076(3) 0.074(3) 0.058(3) -0.005(2) -0.020(2) 0.029(2)

loop_
_atom_type_symbol
_atom_type_description
_atom_type_scat_dispersion_real
_atom_type_scat_dispersion_imag
_atom_type_scat_source
C C 0.0033 0.0016 'International Tables Vol C Tables 4.2.6.8 and 6.1.1.4'
H H 0.0000 0.0000 'International Tables Vol C Tables 4.2.6.8 and 6.1.1.4'
N N 0.0061 0.0033 'International Tables Vol C Tables 4.2.6.8 and 6.1.1.4'
O O 0.0106 0.0060 'International Tables Vol C Tables 4.2.6.8 and 6.1.1.4'
Fe Fe 0.3463 0.8444 'International Tables Vol C Tables 4.2.6.8 and 6.1.1.4'

loop_
_geom_angle_atom_site_label_1
_geom_angle_atom_site_label_2
_geom_angle_atom_site_label_3
_geom_angle
_geom_angle_site_symmetry_3
C2 C1 N1 107.8(4) .
C1 C2 N2 107.9(4) .
N2 C3 N1 105.3(4) .
N2 C3 C22 126.8(4) .
N1 C3 C22 127.9(4) .
C5 C4 C9 122.1(5) .
C5 C4 N1 119.6(4) .
C9 C4 N1 118.2(5) .
C6 C5 C4 118.1(5) .
C6 C5 C10 119.5(5) .
C4 C5 C10 122.4(4) .
C5 C6 C7 122.7(5) .
C8 C7 C6 116.6(5) .
C8 C7 C11 122.1(5) .
C6 C7 C11 121.3(6) .
C7 C8 C9 123.9(5) .
C4 C9 C8 116.6(5) .
C4 C9 C12 121.8(5) .
C8 C9 C12 121.6(5) .
C14 C13 C18 123.0(4) .
C14 C13 N2 118.2(4) .
C18 C13 N2 118.7(4) .
C15 C14 C13 116.9(5) .
C15 C14 C19 120.2(5) .
C13 C14 C19 123.0(4) .
C14 C15 C16 122.6(5) .
C17 C16 C15 117.7(5) .
C17 C16 C20 121.9(5) .
C15 C16 C20 120.3(5) .
C18 C17 C16 122.5(5) .
C17 C18 C13 117.2(5) .
C17 C18 C21 119.0(5) .
C13 C18 C21 123.8(5) .
C3 C22 C23 116.8(4) .
C3 C22 C27 115.4(4) .
C23 C22 C27 126.9(4) .
O1 C23 C22 123.5(4) .
O1 C23 C24 117.0(4) .
C22 C23 C24 119.5(4) .
O2 C24 C23 112.8(4) .
O2 C25 C26 111.0(5) .
C28 C27 C31 106.2(4) .
C28 C27 C22 124.3(4) .
C31 C27 C22 129.3(4) .
C28 C27 Fe1 66.9(3) .
C31 C27 Fe1 68.4(3) .
C22 C27 Fe1 133.1(3) .
C27 C28 C29 109.2(4) .
C27 C28 Fe1 72.8(3) .
C29 C28 Fe1 69.0(3) .
C30 C29 C28 107.7(4) .
C30 C29 Fe1 70.3(3) .
C28 C29 Fe1 70.0(3) .
C29 C30 C31 108.1(4) .
C29 C30 Fe1 68.9(3) .
C31 C30 Fe1 71.0(3) .
C27 C31 C30 108.7(4) .
C27 C31 Fe1 71.5(3) .
C30 C31 Fe1 68.6(3) .
C33 C32 C36 108.3(5) .
C33 C32 Fe1 70.4(3) .
C36 C32 Fe1 69.7(3) .
C32 C33 C34 108.4(6) .
C32 C33 Fe1 69.9(3) .
C34 C33 Fe1 69.4(3) .
C33 C34 C35 107.5(6) .
C33 C34 Fe1 70.0(3) .
C35 C34 Fe1 69.9(3) .
C36 C35 C34 108.2(6) .
C36 C35 Fe1 69.9(3) .
C34 C35 Fe1 69.8(3) .
C35 C36 C32 107.6(6) .
C35 C36 Fe1 69.8(3) .
C32 C36 Fe1 69.8(3) .
C29 Fe1 C28 40.96(17) .
C29 Fe1 C32 122.4(2) .
C28 Fe1 C32 108.8(2) .
C29 Fe1 C30 40.78(18) .
C28 Fe1 C30 68.36(19) .
C32 Fe1 C30 157.6(2) .
C29 Fe1 C36 104.9(2) .
C28 Fe1 C36 121.8(2) .
C32 Fe1 C36 40.6(2) .
C30 Fe1 C36 120.6(2) .
C29 Fe1 C33 159.5(2) .
C28 Fe1 C33 125.5(2) .
C32 Fe1 C33 39.7(2) .
C30 Fe1 C33 159.6(2) .
C36 Fe1 C33 67.5(2) .
C29 Fe1 C34 156.3(2) .
C28 Fe1 C34 161.9(2) .
C32 Fe1 C34 67.7(2) .
C30 Fe1 C34 121.9(2) .
C36 Fe1 C34 67.9(2) .
C33 Fe1 C34 40.6(2) .
C29 Fe1 C35 119.7(2) .
C28 Fe1 C35 156.6(2) .
C32 Fe1 C35 67.8(2) .
C30 Fe1 C35 105.5(2) .
C36 Fe1 C35 40.4(2) .
C33 Fe1 C35 67.7(2) .
C34 Fe1 C35 40.3(2) .
C29 Fe1 C31 68.3(2) .
C28 Fe1 C31 67.77(18) .
C32 Fe1 C31 160.9(2) .
C30 Fe1 C31 40.48(17) .
C36 Fe1 C31 157.7(2) .
C33 Fe1 C31 125.8(2) .
C34 Fe1 C31 109.4(2) .
C35 Fe1 C31 123.1(2) .
C29 Fe1 C27 68.32(19) .
C28 Fe1 C27 40.28(16) .
C32 Fe1 C27 125.2(2) .
C30 Fe1 C27 67.94(18) .
C36 Fe1 C27 159.1(2) .
C33 Fe1 C27 111.6(2) .
C34 Fe1 C27 126.1(2) .
C35 Fe1 C27 160.3(2) .
C31 Fe1 C27 40.06(15) .
C3 N1 C1 109.1(4) .
C3 N1 C4 127.5(4) .
C1 N1 C4 123.2(4) .
C3 N2 C2 109.8(4) .
C3 N2 C13 124.6(4) .
C2 N2 C13 124.1(4) .
C25 O2 C24 116.3(4) .
C37 O3 C37 179.998(1) 2_666
O3 C37 C38 163.0(12) .

loop_
_geom_bond_atom_site_label_1
_geom_bond_atom_site_label_2
_geom_bond_distance
_geom_bond_site_symmetry_2
C1 C2 1.322(6) .
C1 N1 1.392(5) .
C2 N2 1.385(5) .
C3 N2 1.362(5) .
C3 N1 1.375(5) .
C3 C22 1.430(6) .
C4 C5 1.378(6) .
C4 C9 1.390(6) .
C4 N1 1.445(5) .
C5 C6 1.385(6) .
C5 C10 1.499(6) .
C6 C7 1.381(7) .
C7 C8 1.373(7) .
C7 C11 1.499(7) .
C8 C9 1.390(7) .
C9 C12 1.518(7) .
C13 C14 1.389(6) .
C13 C18 1.387(6) .
C13 N2 1.443(5) .
C14 C15 1.388(6) .
C14 C19 1.495(7) .
C15 C16 1.393(7) .
C16 C17 1.377(7) .
C16 C20 1.517(6) .
C17 C18 1.393(6) .
C18 C21 1.500(6) .
C22 C23 1.406(6) .
C22 C27 1.481(6) .
C23 O1 1.252(5) .
C23 C24 1.525(6) .
C24 O2 1.418(5) .
C25 O2 1.390(6) .
C25 C26 1.469(7) .
C27 C28 1.423(6) .
C27 C31 1.427(5) .
C27 Fe1 2.102(4) .
C28 C29 1.412(6) .
C28 Fe1 2.024(5) .
C29 C30 1.408(6) .
C29 Fe1 2.011(5) .
C30 C31 1.416(6) .
C30 Fe1 2.030(5) .
C31 Fe1 2.061(5) .
C32 C33 1.383(7) .
C32 C36 1.410(7) .
C32 Fe1 2.035(5) .
C33 C34 1.412(7) .
C33 Fe1 2.041(5) .
C34 C35 1.401(8) .
C34 Fe1 2.033(6) .
C35 C36 1.403(7) .
C35 Fe1 2.033(6) .
C36 Fe1 2.034(5) .
O3 C37 1.4096(5) .
O3 C37 1.4096(5) 2_666
C37 C38 1.5196(5) .

loop_
_geom_torsion_atom_site_label_1
_geom_torsion_atom_site_label_2
_geom_torsion_atom_site_label_3
_geom_torsion_atom_site_label_4
_geom_torsion
_geom_torsion_site_symmetry_1
N1 C1 C2 N2 0.4(6) .
C9 C4 C5 C6 0.6(7) .
N1 C4 C5 C6 176.4(4) .
C9 C4 C5 C10 -179.7(4) .
N1 C4 C5 C10 -3.8(6) .
C4 C5 C6 C7 0.0(7) .
C10 C5 C6 C7 -179.8(4) .
C5 C6 C7 C8 -0.5(7) .
C5 C6 C7 C11 -179.7(4) .
C6 C7 C8 C9 0.5(8) .
C11 C7 C8 C9 179.6(5) .
C5 C4 C9 C8 -0.6(7) .
N1 C4 C9 C8 -176.5(4) .
C5 C4 C9 C12 179.3(4) .
N1 C4 C9 C12 3.3(6) .
C7 C8 C9 C4 0.0(7) .
C7 C8 C9 C12 -179.8(5) .
C18 C13 C14 C15 3.4(7) .
N2 C13 C14 C15 -179.6(4) .
C18 C13 C14 C19 -175.0(5) .
N2 C13 C14 C19 2.0(7) .
C13 C14 C15 C16 -0.5(8) .
C19 C14 C15 C16 177.9(5) .
C14 C15 C16 C17 -2.0(8) .
C14 C15 C16 C20 -180.0(5) .
C15 C16 C17 C18 1.8(8) .
C20 C16 C17 C18 179.7(5) .
C16 C17 C18 C13 0.8(8) .
C16 C17 C18 C21 -178.5(5) .
C14 C13 C18 C17 -3.6(8) .
N2 C13 C18 C17 179.5(4) .
C14 C13 C18 C21 175.8(5) .
N2 C13 C18 C21 -1.2(7) .
N2 C3 C22 C23 -129.6(5) .
N1 C3 C22 C23 53.0(6) .
N2 C3 C22 C27 40.3(6) .
N1 C3 C22 C27 -137.2(5) .
C3 C22 C23 O1 0.5(7) .
C27 C22 C23 O1 -168.0(4) .
C3 C22 C23 C24 178.0(4) .
C27 C22 C23 C24 9.6(7) .
O1 C23 C24 O2 81.0(5) .
C22 C23 C24 O2 -96.7(5) .
C3 C22 C27 C28 43.0(6) .
C23 C22 C27 C28 -148.3(5) .
C3 C22 C27 C31 -131.0(5) .
C23 C22 C27 C31 37.7(7) .
C3 C22 C27 Fe1 132.4(4) .
C23 C22 C27 Fe1 -59.0(6) .
C31 C27 C28 C29 2.4(5) .
C22 C27 C28 C29 -172.8(4) .
Fe1 C27 C28 C29 59.7(3) .
C31 C27 C28 Fe1 -57.3(3) .
C22 C27 C28 Fe1 127.5(4) .
C27 C28 C29 C30 -1.5(6) .
Fe1 C28 C29 C30 60.5(4) .
C27 C28 C29 Fe1 -62.0(3) .
C28 C29 C30 C31 0.1(6) .
Fe1 C29 C30 C31 60.4(3) .
C28 C29 C30 Fe1 -60.3(3) .
C28 C27 C31 C30 -2.3(5) .
C22 C27 C31 C30 172.6(4) .
Fe1 C27 C31 C30 -58.7(3) .
C28 C27 C31 Fe1 56.4(3) .
C22 C27 C31 Fe1 -128.8(5) .
C29 C30 C31 C27 1.4(5) .
Fe1 C30 C31 C27 60.5(3) .
C29 C30 C31 Fe1 -59.1(3) .
C36 C32 C33 C34 -0.7(7) .
Fe1 C32 C33 C34 58.9(4) .
C36 C32 C33 Fe1 -59.6(4) .
C32 C33 C34 C35 0.8(7) .
Fe1 C33 C34 C35 60.1(4) .
C32 C33 C34 Fe1 -59.3(4) .
C33 C34 C35 C36 -0.7(7) .
Fe1 C34 C35 C36 59.5(4) .
C33 C34 C35 Fe1 -60.2(4) .
C34 C35 C36 C32 0.3(7) .
Fe1 C35 C36 C32 59.8(4) .
C34 C35 C36 Fe1 -59.5(4) .
C33 C32 C36 C35 0.2(7) .
Fe1 C32 C36 C35 -59.8(4) .
C33 C32 C36 Fe1 60.0(4) .
C30 C29 Fe1 C28 -118.3(4) .
C30 C29 Fe1 C32 160.3(3) .
C28 C29 Fe1 C32 -81.4(4) .
C28 C29 Fe1 C30 118.3(4) .
C30 C29 Fe1 C36 119.9(3) .
C28 C29 Fe1 C36 -121.8(3) .
C30 C29 Fe1 C33 -174.8(6) .
C28 C29 Fe1 C33 -56.5(8) .
C30 C29 Fe1 C34 51.2(7) .
C28 C29 Fe1 C34 169.5(5) .
C30 C29 Fe1 C35 79.1(4) .
C28 C29 Fe1 C35 -162.6(3) .
C30 C29 Fe1 C31 -37.7(3) .
C28 C29 Fe1 C31 80.7(3) .
C30 C29 Fe1 C27 -80.9(3) .
C28 C29 Fe1 C27 37.4(3) .
C27 C28 Fe1 C29 119.2(4) .
C27 C28 Fe1 C32 -122.7(3) .
C29 C28 Fe1 C32 118.1(3) .
C27 C28 Fe1 C30 81.0(3) .
C29 C28 Fe1 C30 -38.2(3) .
C27 C28 Fe1 C36 -165.5(3) .
C29 C28 Fe1 C36 75.3(4) .
C27 C28 Fe1 C33 -81.8(3) .
C29 C28 Fe1 C33 159.0(3) .
C27 C28 Fe1 C34 -47.1(8) .
C29 C28 Fe1 C34 -166.3(6) .
C27 C28 Fe1 C35 159.9(5) .
C29 C28 Fe1 C35 40.7(6) .
C27 C28 Fe1 C31 37.2(2) .
C29 C28 Fe1 C31 -82.0(3) .
C29 C28 Fe1 C27 -119.2(4) .
C33 C32 Fe1 C29 166.6(3) .
C36 C32 Fe1 C29 -74.2(4) .
C33 C32 Fe1 C28 123.4(4) .
C36 C32 Fe1 C28 -117.4(4) .
C33 C32 Fe1 C30 -158.0(5) .
C36 C32 Fe1 C30 -38.8(8) .
C33 C32 Fe1 C36 -119.2(5) .
C36 C32 Fe1 C33 119.2(5) .
C33 C32 Fe1 C34 -37.6(4) .
C36 C32 Fe1 C34 81.6(4) .
C33 C32 Fe1 C35 -81.3(4) .
C36 C32 Fe1 C35 37.9(4) .
C33 C32 Fe1 C31 47.3(8) .
C36 C32 Fe1 C31 166.5(5) .
C33 C32 Fe1 C27 81.7(4) .
C36 C32 Fe1 C27 -159.1(3) .
C31 C30 Fe1 C29 -119.0(4) .
C29 C30 Fe1 C28 38.4(3) .
C31 C30 Fe1 C28 -80.7(3) .
C29 C30 Fe1 C32 -48.5(7) .
C31 C30 Fe1 C32 -167.5(5) .
C29 C30 Fe1 C36 -76.7(4) .
C31 C30 Fe1 C36 164.2(3) .
C29 C30 Fe1 C33 174.8(6) .
C31 C30 Fe1 C33 55.7(7) .
C29 C30 Fe1 C34 -158.3(3) .
C31 C30 Fe1 C34 82.6(4) .
C29 C30 Fe1 C35 -117.8(3) .
C31 C30 Fe1 C35 123.2(3) .
C29 C30 Fe1 C31 119.0(4) .
C29 C30 Fe1 C27 81.9(3) .
C31 C30 Fe1 C27 -37.1(2) .
C35 C36 Fe1 C29 -118.7(4) .
C32 C36 Fe1 C29 122.8(4) .
C35 C36 Fe1 C28 -159.6(4) .
C32 C36 Fe1 C28 81.8(4) .
C35 C36 Fe1 C32 118.6(5) .
C35 C36 Fe1 C30 -77.5(4) .
C32 C36 Fe1 C30 163.9(3) .
C35 C36 Fe1 C33 81.5(4) .
C32 C36 Fe1 C33 -37.1(3) .
C35 C36 Fe1 C34 37.5(4) .
C32 C36 Fe1 C34 -81.1(4) .
C32 C36 Fe1 C35 -118.6(5) .
C35 C36 Fe1 C31 -49.8(7) .
C32 C36 Fe1 C31 -168.4(5) .
C35 C36 Fe1 C27 173.4(5) .
C32 C36 Fe1 C27 54.8(7) .
C32 C33 Fe1 C29 -33.9(8) .
C34 C33 Fe1 C29 -153.6(6) .
C32 C33 Fe1 C28 -76.1(4) .
C34 C33 Fe1 C28 164.2(3) .
C34 C33 Fe1 C32 -119.7(5) .
C32 C33 Fe1 C30 155.9(6) .
C34 C33 Fe1 C30 36.1(8) .
C32 C33 Fe1 C36 37.9(4) .
C34 C33 Fe1 C36 -81.8(4) .
C32 C33 Fe1 C34 119.7(5) .
C32 C33 Fe1 C35 81.7(4) .
C34 C33 Fe1 C35 -38.0(3) .
C32 C33 Fe1 C31 -162.7(3) .
C34 C33 Fe1 C31 77.6(4) .
C32 C33 Fe1 C27 -119.6(4) .
C34 C33 Fe1 C27 120.7(4) .
C33 C34 Fe1 C29 157.2(5) .
C35 C34 Fe1 C29 38.9(7) .
C33 C34 Fe1 C28 -45.5(8) .
C35 C34 Fe1 C28 -163.8(6) .
C33 C34 Fe1 C32 36.8(3) .
C35 C34 Fe1 C32 -81.5(4) .
C33 C34 Fe1 C30 -166.0(3) .
C35 C34 Fe1 C30 75.7(4) .
C33 C34 Fe1 C36 80.8(4) .
C35 C34 Fe1 C36 -37.6(3) .
C35 C34 Fe1 C33 -118.3(5) .
C33 C34 Fe1 C35 118.3(5) .
C33 C34 Fe1 C31 -122.9(4) .
C35 C34 Fe1 C31 118.7(4) .
C33 C34 Fe1 C27 -81.3(4) .
C35 C34 Fe1 C27 160.3(3) .
C36 C35 Fe1 C29 77.6(4) .
C34 C35 Fe1 C29 -163.1(3) .
C36 C35 Fe1 C28 48.1(7) .
C34 C35 Fe1 C28 167.4(5) .
C36 C35 Fe1 C32 -38.1(4) .
C34 C35 Fe1 C32 81.2(4) .
C36 C35 Fe1 C30 119.3(4) .
C34 C35 Fe1 C30 -121.4(4) .
C34 C35 Fe1 C36 119.3(5) .
C36 C35 Fe1 C33 -81.1(4) .
C34 C35 Fe1 C33 38.2(3) .
C36 C35 Fe1 C34 -119.3(5) .
C36 C35 Fe1 C31 159.7(3) .
C34 C35 Fe1 C31 -81.0(4) .
C36 C35 Fe1 C27 -173.0(5) .
C34 C35 Fe1 C27 -53.7(8) .
C27 C31 Fe1 C29 -81.7(3) .
C30 C31 Fe1 C29 37.9(3) .
C27 C31 Fe1 C28 -37.4(3) .
C30 C31 Fe1 C28 82.3(3) .
C27 C31 Fe1 C32 45.8(7) .
C30 C31 Fe1 C32 165.5(6) .
C27 C31 Fe1 C30 -119.6(4) .
C27 C31 Fe1 C36 -157.7(5) .
C30 C31 Fe1 C36 -38.0(7) .
C27 C31 Fe1 C33 81.2(3) .
C30 C31 Fe1 C33 -159.2(3) .
C27 C31 Fe1 C34 123.5(3) .
C30 C31 Fe1 C34 -116.9(3) .
C27 C31 Fe1 C35 166.1(3) .
C30 C31 Fe1 C35 -74.2(4) .
C30 C31 Fe1 C27 119.6(4) .
C28 C27 Fe1 C29 -38.0(3) .
C31 C27 Fe1 C29 81.6(3) .
C22 C27 Fe1 C29 -154.1(5) .
C31 C27 Fe1 C28 119.6(4) .
C22 C27 Fe1 C28 -116.1(5) .
C28 C27 Fe1 C32 77.1(3) .
C31 C27 Fe1 C32 -163.3(3) .
C22 C27 Fe1 C32 -39.0(5) .
C28 C27 Fe1 C30 -82.1(3) .
C31 C27 Fe1 C30 37.5(3) .
C22 C27 Fe1 C30 161.8(5) .
C28 C27 Fe1 C36 36.5(7) .
C31 C27 Fe1 C36 156.1(6) .
C22 C27 Fe1 C36 -79.6(7) .
C28 C27 Fe1 C33 119.9(3) .
C31 C27 Fe1 C33 -120.5(3) .
C22 C27 Fe1 C33 3.8(5) .
C28 C27 Fe1 C34 163.6(3) .
C31 C27 Fe1 C34 -76.7(4) .
C22 C27 Fe1 C34 47.5(5) .
C28 C27 Fe1 C35 -156.2(6) .
C31 C27 Fe1 C35 -36.6(8) .
C22 C27 Fe1 C35 87.7(8) .
C28 C27 Fe1 C31 -119.6(4) .
C22 C27 Fe1 C31 124.3(5) .
N2 C3 N1 C1 0.8(5) .
C22 C3 N1 C1 178.7(5) .
N2 C3 N1 C4 -174.9(4) .
C22 C3 N1 C4 2.9(8) .
C2 C1 N1 C3 -0.8(6) .
C2 C1 N1 C4 175.2(5) .
C5 C4 N1 C3 70.6(6) .
C9 C4 N1 C3 -113.4(5) .
C5 C4 N1 C1 -104.6(5) .
C9 C4 N1 C1 71.5(6) .
N1 C3 N2 C2 -0.5(5) .
C22 C3 N2 C2 -178.4(4) .
N1 C3 N2 C13 -167.4(4) .
C22 C3 N2 C13 14.7(7) .
C1 C2 N2 C3 0.1(6) .
C1 C2 N2 C13 167.0(5) .
C14 C13 N2 C3 62.7(6) .
C18 C13 N2 C3 -120.2(5) .
C14 C13 N2 C2 -102.3(6) .
C18 C13 N2 C2 74.8(6) .
C26 C25 O2 C24 -174.6(5) .
C23 C24 O2 C25 -72.8(6) .
C37 O3 C37 C38 -68(11) 2_666
